data_1505543
loop_
_publ_author_name
'Tanabe, Kana'
'Yasuda, Takuma'
'Yoshio, Masafumi'
'Kato, Takashi'

_publ_section_title
;
 Viologen-based redox-active ionic liquid crystals forming columnar
 phases.
;
_journal_issue 21
_journal_name_full 'Organic letters'
_journal_page_first 4271
_journal_page_last 4274
_journal_paper_doi 10.1021/ol701741e
_journal_volume 9
_journal_year 2007
_chemical_formula_sum 'C18 H23 F6 N O4 P'
_chemical_formula_weight 462.34
_chemical_name_systematic
; 
 ? 
;
_space_group_IT_number 2
_symmetry_cell_setting triclinic
_symmetry_space_group_name_Hall '-P 1'
_symmetry_space_group_name_H-M 'P -1'
_atom_sites_solution_hydrogens geom
_atom_sites_solution_primary direct
_atom_sites_solution_secondary difmap
_audit_creation_method SHELXL-97
_cell_angle_alpha 98.942(11)
_cell_angle_beta 106.273(12)
_cell_angle_gamma 96.624(11)
_cell_formula_units_Z 2
_cell_length_a 7.6121(18)
_cell_length_b 11.628(4)
_cell_length_c 12.241(4)
_cell_measurement_reflns_used 2862
_cell_measurement_temperature 103.15
_cell_measurement_theta_max 27.4835
_cell_measurement_theta_min 3.0863
_cell_volume 1012.9(5)
_computing_cell_refinement 'RIGAKU CrystalClear'
_computing_data_collection 'RIGAKU CrystalClear'
_computing_data_reduction 'RIGAKU CrystalClear'
_computing_molecular_graphics ORTEP-III
_computing_structure_refinement 'SHELXL-97 (Sheldrick, 1997)'
_computing_structure_solution 'SHELXS-97 (Sheldrick, 1990)'
_diffrn_ambient_temperature 103(2)
_diffrn_detector_area_resol_mean 7.31
_diffrn_measured_fraction_theta_full 0.973
_diffrn_measured_fraction_theta_max 0.973
_diffrn_measurement_device_type 'RIGAKU/MSC Meacury CCD'
_diffrn_measurement_method 'omega scans'
_diffrn_radiation_monochromator graphite
_diffrn_radiation_source 'fine-focus sealed tube'
_diffrn_radiation_type MoK\a
_diffrn_radiation_wavelength 0.71070
_diffrn_reflns_av_R_equivalents 0.0247
_diffrn_reflns_av_sigmaI/netI 0.0353
_diffrn_reflns_limit_h_max 9
_diffrn_reflns_limit_h_min -9
_diffrn_reflns_limit_k_max 12
_diffrn_reflns_limit_k_min -13
_diffrn_reflns_limit_l_max 14
_diffrn_reflns_limit_l_min -13
_diffrn_reflns_number 6608
_diffrn_reflns_theta_full 25.00
_diffrn_reflns_theta_max 25.00
_diffrn_reflns_theta_min 3.09
_exptl_absorpt_coefficient_mu 0.215
_exptl_absorpt_correction_T_max 0.9684
_exptl_absorpt_correction_T_min 0.9000
_exptl_absorpt_correction_type multi-scan
_exptl_crystal_colour Yellow
_exptl_crystal_density_diffrn 1.516
_exptl_crystal_density_method 'not measured'
_exptl_crystal_description Prism
_exptl_crystal_F_000 478
_exptl_crystal_size_max 0.50
_exptl_crystal_size_mid 0.45
_exptl_crystal_size_min 0.15
_refine_diff_density_max 0.232
_refine_diff_density_min -0.317
_refine_diff_density_rms 0.042
_refine_ls_extinction_method none
_refine_ls_goodness_of_fit_ref 1.002
_refine_ls_hydrogen_treatment mixed
_refine_ls_matrix_type full
_refine_ls_number_parameters 363
_refine_ls_number_reflns 3470
_refine_ls_number_restraints 0
_refine_ls_restrained_S_all 1.002
_refine_ls_R_factor_all 0.0367
_refine_ls_R_factor_gt 0.0302
_refine_ls_shift/su_max 0.001
_refine_ls_shift/su_mean 0.000
_refine_ls_structure_factor_coef Fsqd
_refine_ls_weighting_details 'calc w=1/[\s^2^(Fo^2^)+(0.0497P)^2^+0.0000P] where P=(Fo^2^+2Fc^2^)/3'
_refine_ls_weighting_scheme calc
_refine_ls_wR_factor_gt 0.0792
_refine_ls_wR_factor_ref 0.0826
_reflns_number_gt 2880
_reflns_number_total 3470
_reflns_threshold_expression >2sigma(I)
_cod_data_source_file ol701741e-file003.cif
_cod_data_source_block viologen
_cod_depositor_comments
;
The following automatic conversions were performed:
'_atom_site_symetry_multiplicity' tag replaced with
'_atom_site_symmetry_multiplicity'.

Automatic conversion script
Id: cif_correct_tags 1440 2010-10-19 06:21:57Z saulius 

The following automatic conversions were performed:

'_exptl_absorpt_correction_type' value 'Multi-scan' changed to
'multi-scan' according to
/home/saulius/struct/CIF-dictionaries/cif_core.dic dictionary named
'cif_core.dic' version 2.4.1 from 2010-06-29.

Automatic conversion script
Id: cif_fix_values 1715 2011-07-08 13:25:40Z adriana 
;
_cod_original_sg_symbol_H-M P-1
_cod_database_code 1505543

loop_
_symmetry_equiv_pos_as_xyz
'x, y, z'
'-x, -y, -z'

loop_
_atom_site_label
_atom_site_type_symbol
_atom_site_fract_x
_atom_site_fract_y
_atom_site_fract_z
_atom_site_U_iso_or_equiv
_atom_site_adp_type
_atom_site_occupancy
_atom_site_symmetry_multiplicity
_atom_site_calc_flag
N1 N 0.40930(16) 0.20240(10) 0.85974(10) 0.0149(3) Uani 1 1 d
C1 C 0.3555(2) 0.23365(14) 0.95448(13) 0.0225(4) Uani 1 1 d
H1 H 0.291(2) 0.1715(14) 0.9825(14) 0.029(5) Uiso 1 1 d
C2 C 0.3900(2) 0.34995(13) 1.01073(13) 0.0228(4) Uani 1 1 d
H2 H 0.345(3) 0.3663(15) 1.0726(15) 0.031(5) Uiso 1 1 d
C3 C 0.48315(19) 0.43664(12) 0.97130(12) 0.0151(3) Uani 1 1 d
C4 C 0.5419(2) 0.40057(13) 0.87551(13) 0.0203(3) Uani 1 1 d
H3 H 0.605(3) 0.4527(15) 0.8459(15) 0.032(5) Uiso 1 1 d
C5 C 0.5022(2) 0.28380(13) 0.82014(13) 0.0192(3) Uani 1 1 d
H4 H 0.539(2) 0.2552(14) 0.7551(15) 0.029(5) Uiso 1 1 d
C6 C 0.3677(2) 0.07483(12) 0.79800(14) 0.0181(3) Uani 1 1 d
H5 H 0.470(2) 0.0361(13) 0.8383(13) 0.022(4) Uiso 1 1 d
H6 H 0.376(2) 0.0768(13) 0.7180(14) 0.023(4) Uiso 1 1 d
C7 C 0.1792(2) 0.01779(12) 0.79700(12) 0.0160(3) Uani 1 1 d
C8 C 0.0227(2) 0.05031(13) 0.72642(13) 0.0172(3) Uani 1 1 d
H7 H 0.036(2) 0.1059(13) 0.6766(13) 0.018(4) Uiso 1 1 d
C9 C -0.1528(2) 0.00501(12) 0.73068(12) 0.0162(3) Uani 1 1 d
C10 C -0.1703(2) -0.07325(12) 0.80464(12) 0.0157(3) Uani 1 1 d
C11 C -0.0125(2) -0.10747(12) 0.87295(12) 0.0157(3) Uani 1 1 d
C12 C 0.1634(2) -0.06165(12) 0.86939(12) 0.0165(3) Uani 1 1 d
H8 H 0.271(2) -0.0839(13) 0.9145(13) 0.019(4) Uiso 1 1 d
O1 O -0.31435(14) 0.03314(9) 0.66718(9) 0.0214(3) Uani 1 1 d
C13 C -0.3011(2) 0.09991(15) 0.57899(14) 0.0224(4) Uani 1 1 d
H9 H -0.220(2) 0.1771(15) 0.6157(14) 0.025(4) Uiso 1 1 d
H10 H -0.249(2) 0.0529(14) 0.5224(15) 0.029(5) Uiso 1 1 d
H11 H -0.428(2) 0.1094(13) 0.5417(14) 0.025(4) Uiso 1 1 d
O2 O -0.34255(14) -0.11391(9) 0.81521(8) 0.0193(2) Uani 1 1 d
C14 C -0.4456(2) -0.21393(16) 0.72589(15) 0.0277(4) Uani 1 1 d
H12 H -0.371(3) -0.2820(15) 0.7282(15) 0.034(5) Uiso 1 1 d
H13 H -0.469(2) -0.1915(15) 0.6511(16) 0.034(5) Uiso 1 1 d
H14 H -0.559(3) -0.2366(14) 0.7452(14) 0.030(5) Uiso 1 1 d
O3 O -0.04592(14) -0.18505(8) 0.94059(9) 0.0195(2) Uani 1 1 d
C15 C 0.1100(2) -0.22865(15) 1.00743(14) 0.0219(4) Uani 1 1 d
H15 H 0.170(2) -0.2706(14) 0.9560(14) 0.029(5) Uiso 1 1 d
H16 H 0.200(2) -0.1629(14) 1.0653(14) 0.020(4) Uiso 1 1 d
H17 H 0.060(2) -0.2877(15) 1.0429(14) 0.023(4) Uiso 1 1 d
P1 P -0.00374(6) 0.46894(3) 0.75577(3) 0.01935(13) Uani 1 1 d
F1 F -0.12206(15) 0.57210(8) 0.77479(8) 0.0374(3) Uani 1 1 d
F2 F 0.11112(13) 0.36392(8) 0.73642(8) 0.0314(2) Uani 1 1 d
F3 F 0.05716(16) 0.47161(9) 0.89179(8) 0.0393(3) Uani 1 1 d
F4 F 0.17502(15) 0.56443(9) 0.77369(10) 0.0453(3) Uani 1 1 d
F5 F -0.18184(14) 0.37239(9) 0.73923(10) 0.0445(3) Uani 1 1 d
F6 F -0.06455(16) 0.46651(9) 0.62027(8) 0.0442(3) Uani 1 1 d
C16 C 0.2167(2) 0.26586(14) 0.51350(13) 0.0240(4) Uani 1 1 d
C17 C 0.3417(3) 0.38173(17) 0.53768(17) 0.0321(4) Uani 1 1 d
H18 H 0.333(3) 0.4115(16) 0.4707(18) 0.045(6) Uiso 1 1 d
H19 H 0.465(3) 0.3736(17) 0.5734(18) 0.052(6) Uiso 1 1 d
H20 H 0.304(3) 0.4374(18) 0.5853(19) 0.053(6) Uiso 1 1 d
C18 C 0.0232(3) 0.25590(17) 0.43535(15) 0.0274(4) Uani 1 1 d
H21 H -0.043(3) 0.3166(15) 0.4648(15) 0.035(5) Uiso 1 1 d
H22 H -0.047(3) 0.1813(17) 0.4247(15) 0.036(5) Uiso 1 1 d
H23 H 0.025(3) 0.2680(15) 0.3648(18) 0.039(5) Uiso 1 1 d
O4 O 0.27043(18) 0.18296(10) 0.55586(10) 0.0328(3) Uani 1 1 d

loop_
_atom_site_aniso_label
_atom_site_aniso_U_11
_atom_site_aniso_U_22
_atom_site_aniso_U_33
_atom_site_aniso_U_23
_atom_site_aniso_U_13
_atom_site_aniso_U_12
N1 0.0125(6) 0.0147(6) 0.0172(6) 0.0032(5) 0.0045(5) 0.0012(5)
C1 0.0287(9) 0.0191(9) 0.0221(8) 0.0042(7) 0.0135(7) -0.0008(7)
C2 0.0314(9) 0.0211(9) 0.0185(8) 0.0022(7) 0.0143(7) 0.0004(7)
C3 0.0118(7) 0.0170(8) 0.0155(7) 0.0043(6) 0.0022(6) 0.0021(6)
C4 0.0240(9) 0.0167(8) 0.0237(8) 0.0060(7) 0.0127(7) 0.0007(7)
C5 0.0221(8) 0.0191(8) 0.0200(8) 0.0042(7) 0.0123(7) 0.0029(7)
C6 0.0190(8) 0.0130(8) 0.0231(8) 0.0010(6) 0.0091(7) 0.0029(7)
C7 0.0173(8) 0.0106(7) 0.0190(7) -0.0019(6) 0.0073(6) 0.0004(6)
C8 0.0223(8) 0.0142(8) 0.0171(7) 0.0030(6) 0.0094(6) 0.0027(6)
C9 0.0166(8) 0.0145(7) 0.0167(7) 0.0004(6) 0.0047(6) 0.0045(6)
C10 0.0152(8) 0.0141(8) 0.0182(7) -0.0002(6) 0.0081(6) 0.0011(6)
C11 0.0215(8) 0.0119(7) 0.0143(7) 0.0010(6) 0.0078(6) 0.0021(6)
C12 0.0157(8) 0.0149(8) 0.0171(7) 0.0002(6) 0.0035(6) 0.0035(6)
O1 0.0180(6) 0.0258(6) 0.0237(6) 0.0118(5) 0.0067(4) 0.0071(5)
C13 0.0229(9) 0.0224(9) 0.0226(8) 0.0095(7) 0.0050(7) 0.0047(8)
O2 0.0151(5) 0.0209(6) 0.0235(6) 0.0036(4) 0.0096(4) 0.0015(4)
C14 0.0229(9) 0.0284(10) 0.0289(9) 0.0042(8) 0.0077(8) -0.0051(8)
O3 0.0195(6) 0.0186(6) 0.0237(6) 0.0099(4) 0.0082(5) 0.0042(5)
C15 0.0229(9) 0.0211(9) 0.0230(8) 0.0091(7) 0.0055(7) 0.0059(8)
P1 0.0210(2) 0.0195(2) 0.0186(2) 0.00308(17) 0.00778(17) 0.00425(18)
F1 0.0461(7) 0.0322(6) 0.0344(6) 0.0002(4) 0.0110(5) 0.0210(5)
F2 0.0321(6) 0.0320(5) 0.0345(5) 0.0065(4) 0.0128(4) 0.0161(4)
F3 0.0612(8) 0.0380(6) 0.0205(5) 0.0076(4) 0.0123(5) 0.0130(5)
F4 0.0427(7) 0.0345(6) 0.0567(7) 0.0025(5) 0.0223(6) -0.0118(5)
F5 0.0309(6) 0.0358(6) 0.0636(8) -0.0112(5) 0.0261(5) -0.0085(5)
F6 0.0678(8) 0.0486(6) 0.0184(5) 0.0064(4) 0.0095(5) 0.0282(6)
C16 0.0317(9) 0.0263(9) 0.0189(8) 0.0035(7) 0.0144(7) 0.0092(8)
C17 0.0328(11) 0.0337(11) 0.0315(10) 0.0103(9) 0.0116(9) 0.0029(9)
C18 0.0333(10) 0.0244(10) 0.0243(9) 0.0026(8) 0.0094(8) 0.0051(8)
O4 0.0418(8) 0.0290(7) 0.0316(7) 0.0106(5) 0.0120(6) 0.0131(6)

loop_
_atom_type_symbol
_atom_type_description
_atom_type_scat_dispersion_real
_atom_type_scat_dispersion_imag
_atom_type_scat_source
C C 0.0033 0.0016 'International Tables Vol C Tables 4.2.6.8 and 6.1.1.4'
H H 0.0000 0.0000 'International Tables Vol C Tables 4.2.6.8 and 6.1.1.4'
N N 0.0061 0.0033 'International Tables Vol C Tables 4.2.6.8 and 6.1.1.4'
O O 0.0106 0.0060 'International Tables Vol C Tables 4.2.6.8 and 6.1.1.4'
F F 0.0171 0.0103 'International Tables Vol C Tables 4.2.6.8 and 6.1.1.4'
P P 0.1023 0.0942 'International Tables Vol C Tables 4.2.6.8 and 6.1.1.4'

loop_
_geom_angle_atom_site_label_1
_geom_angle_atom_site_label_2
_geom_angle_atom_site_label_3
_geom_angle
_geom_angle_site_symmetry_3
C5 N1 C1 120.55(12) .
C5 N1 C6 119.46(12) .
C1 N1 C6 119.98(12) .
N1 C1 C2 120.64(14) .
N1 C1 H1 118.5(10) .
C2 C1 H1 120.9(10) .
C1 C2 C3 120.39(15) .
C1 C2 H2 116.6(11) .
C3 C2 H2 122.9(11) .
C2 C3 C4 117.35(14) .
C2 C3 C3 121.23(16) 2_667
C4 C3 C3 121.41(16) 2_667
C5 C4 C3 120.70(14) .
C5 C4 H3 117.5(11) .
C3 C4 H3 121.8(11) .
N1 C5 C4 120.31(14) .
N1 C5 H4 115.8(10) .
C4 C5 H4 123.9(10) .
C7 C6 N1 110.38(12) .
C7 C6 H5 113.3(9) .
N1 C6 H5 106.8(9) .
C7 C6 H6 112.6(9) .
N1 C6 H6 105.4(9) .
H5 C6 H6 107.9(13) .
C8 C7 C12 121.14(14) .
C8 C7 C6 118.52(13) .
C12 C7 C6 120.28(13) .
C7 C8 C9 119.37(14) .
C7 C8 H7 120.2(9) .
C9 C8 H7 120.4(9) .
O1 C9 C8 124.06(13) .
O1 C9 C10 115.90(13) .
C8 C9 C10 120.03(13) .
O2 C10 C11 118.98(12) .
O2 C10 C9 120.92(13) .
C11 C10 C9 120.04(13) .
O3 C11 C10 115.09(13) .
O3 C11 C12 124.90(13) .
C10 C11 C12 120.02(13) .
C7 C12 C11 119.38(14) .
C7 C12 H8 119.3(9) .
C11 C12 H8 121.3(9) .
C9 O1 C13 116.36(12) .
O1 C13 H9 109.5(9) .
O1 C13 H10 108.6(9) .
H9 C13 H10 111.0(13) .
O1 C13 H11 104.9(9) .
H9 C13 H11 111.4(13) .
H10 C13 H11 111.3(13) .
C10 O2 C14 113.16(12) .
O2 C14 H12 109.7(10) .
O2 C14 H13 109.3(10) .
H12 C14 H13 109.7(14) .
O2 C14 H14 105.3(10) .
H12 C14 H14 109.9(14) .
H13 C14 H14 112.9(15) .
C11 O3 C15 117.52(12) .
O3 C15 H15 110.3(10) .
O3 C15 H16 110.7(9) .
H15 C15 H16 110.9(13) .
O3 C15 H17 106.3(10) .
H15 C15 H17 105.6(13) .
H16 C15 H17 112.8(13) .
F6 P1 F3 179.89(6) .
F6 P1 F4 90.30(6) .
F3 P1 F4 89.67(6) .
F6 P1 F5 90.36(6) .
F3 P1 F5 89.66(6) .
F4 P1 F5 179.24(7) .
F6 P1 F2 89.55(6) .
F3 P1 F2 90.56(6) .
F4 P1 F2 90.43(6) .
F5 P1 F2 89.21(6) .
F6 P1 F1 90.45(6) .
F3 P1 F1 89.44(6) .
F4 P1 F1 90.67(6) .
F5 P1 F1 89.69(6) .
F2 P1 F1 178.89(6) .
O4 C16 C17 121.38(16) .
O4 C16 C18 121.54(15) .
C17 C16 C18 117.08(15) .
C16 C17 H18 111.7(12) .
C16 C17 H19 110.0(12) .
H18 C17 H19 110.2(18) .
C16 C17 H20 109.3(13) .
H18 C17 H20 105.0(17) .
H19 C17 H20 110.5(17) .
C16 C18 H21 111.9(10) .
C16 C18 H22 112.3(11) .
H21 C18 H22 108.7(15) .
C16 C18 H23 110.5(13) .
H21 C18 H23 106.0(15) .
H22 C18 H23 107.2(15) .

loop_
_geom_bond_atom_site_label_1
_geom_bond_atom_site_label_2
_geom_bond_distance
_geom_bond_site_symmetry_2
N1 C5 1.3457(19) .
N1 C1 1.347(2) .
N1 C6 1.5102(19) .
C1 C2 1.378(2) .
C1 H1 0.985(17) .
C2 C3 1.389(2) .
C2 H2 0.918(19) .
C3 C4 1.391(2) .
C3 C3 1.490(3) 2_667
C4 C5 1.378(2) .
C4 H3 0.908(18) .
C5 H4 0.940(18) .
C6 C7 1.506(2) .
C6 H5 0.995(16) .
C6 H6 1.003(16) .
C7 C8 1.392(2) .
C7 C12 1.393(2) .
C8 C9 1.397(2) .
C8 H7 0.970(15) .
C9 O1 1.3637(17) .
C9 C10 1.400(2) .
C10 O2 1.3894(17) .
C10 C11 1.397(2) .
C11 O3 1.3644(17) .
C11 C12 1.398(2) .
C12 H8 0.942(16) .
O1 C13 1.4430(19) .
C13 H9 0.988(17) .
C13 H10 1.011(18) .
C13 H11 0.973(18) .
O2 C14 1.441(2) .
C14 H12 1.028(19) .
C14 H13 0.965(19) .
C14 H14 0.978(18) .
O3 C15 1.4346(18) .
C15 H15 0.982(19) .
C15 H16 0.997(17) .
C15 H17 0.964(17) .
P1 F6 1.5869(11) .
P1 F3 1.5925(11) .
P1 F4 1.5940(11) .
P1 F5 1.6012(11) .
P1 F2 1.6075(10) .
P1 F1 1.6076(11) .
C16 O4 1.2218(19) .
C16 C17 1.494(2) .
C16 C18 1.495(2) .
C17 H18 0.93(2) .
C17 H19 0.94(2) .
C17 H20 0.93(2) .
C18 H21 0.99(2) .
C18 H22 0.935(19) .
C18 H23 0.90(2) .

loop_
_geom_torsion_atom_site_label_1
_geom_torsion_atom_site_label_2
_geom_torsion_atom_site_label_3
_geom_torsion_atom_site_label_4
_geom_torsion
_geom_torsion_site_symmetry_1
_geom_torsion_site_symmetry_4
C5 N1 C1 C2 1.8(2) . .
C6 N1 C1 C2 -179.05(14) . .
N1 C1 C2 C3 -0.8(3) . .
C1 C2 C3 C4 -1.2(2) . .
C1 C2 C3 C3 178.13(17) . 2_667
C2 C3 C4 C5 2.4(2) . .
C3 C3 C4 C5 -176.99(16) 2_667 .
C1 N1 C5 C4 -0.6(2) . .
C6 N1 C5 C4 -179.81(13) . .
C3 C4 C5 N1 -1.5(2) . .
C5 N1 C6 C7 -142.91(14) . .
C1 N1 C6 C7 37.91(18) . .
N1 C6 C7 C8 71.33(17) . .
N1 C6 C7 C12 -105.79(15) . .
C12 C7 C8 C9 1.8(2) . .
C6 C7 C8 C9 -175.31(12) . .
C7 C8 C9 O1 178.52(13) . .
C7 C8 C9 C10 -0.6(2) . .
O1 C9 C10 O2 -2.98(19) . .
C8 C9 C10 O2 176.21(12) . .
O1 C9 C10 C11 179.84(12) . .
C8 C9 C10 C11 -1.0(2) . .
O2 C10 C11 O3 3.56(18) . .
C9 C10 C11 O3 -179.22(12) . .
O2 C10 C11 C12 -175.85(12) . .
C9 C10 C11 C12 1.4(2) . .
C8 C7 C12 C11 -1.4(2) . .
C6 C7 C12 C11 175.68(12) . .
O3 C11 C12 C7 -179.57(12) . .
C10 C11 C12 C7 -0.2(2) . .
C8 C9 O1 C13 9.4(2) . .
C10 C9 O1 C13 -171.48(13) . .
C11 C10 O2 C14 -98.86(16) . .
C9 C10 O2 C14 83.94(17) . .
C10 C11 O3 C15 176.42(13) . .
C12 C11 O3 C15 -4.2(2) . .
